data_7026815
loop_
_publ_author_name
'Hu, Yuan'
'Li, Qian-qian'
'Li, Hua'
'Guo, Qian-ni'
'Lu, Yun-guo'
'Li, Zao-ying'

_publ_section_title
;
 A novel class of Cd(II), Hg(II) turn-on and Cu(II), Zn(II) turn-off
 Schiff base fluorescent probes.
;
_journal_issue 47
_journal_name_full 'Dalton transactions (Cambridge, England : 2003)'
_journal_page_first 11344
_journal_page_last 11352
_journal_paper_doi 10.1039/c0dt00737d
_journal_volume 39
_journal_year 2010
_chemical_formula_sum 'C33 H30 N6 O3'
_chemical_formula_weight 558.63
_chemical_name_systematic
;
?
;
_space_group_IT_number 14
_symmetry_cell_setting monoclinic
_symmetry_space_group_name_Hall '-P 2ybc'
_symmetry_space_group_name_H-M 'P 1 21/c 1'
_atom_sites_solution_hydrogens geom
_atom_sites_solution_primary direct
_atom_sites_solution_secondary difmap
_audit_creation_method SHELXL-97
_cell_angle_alpha 90.00
_cell_angle_beta 100.265(4)
_cell_angle_gamma 90.00
_cell_formula_units_Z 4
_cell_length_a 22.061(5)
_cell_length_b 7.7536(18)
_cell_length_c 17.062(4)
_cell_measurement_reflns_used 237
_cell_measurement_temperature 293(2)
_cell_measurement_theta_max 25
_cell_measurement_theta_min 2.5
_cell_volume 2871.8(12)
_computing_cell_refinement 'Bruker SMART'
_computing_data_collection 'Bruker SMART'
_computing_data_reduction 'Bruker SAINT'
_computing_molecular_graphics 'Bruker SHELXTL'
_computing_publication_material 'Bruker SHELXTL'
_computing_structure_refinement 'SHELXL-97 (Sheldrick, 1997)'
_computing_structure_solution 'SHELXS-97 (Sheldrick, 1990)'
_diffrn_ambient_temperature 293(2)
_diffrn_measured_fraction_theta_full 0.999
_diffrn_measured_fraction_theta_max 0.999
_diffrn_radiation_monochromator graphite
_diffrn_radiation_source 'fine-focus sealed tube'
_diffrn_radiation_type MoK\a
_diffrn_radiation_wavelength 0.71073
_diffrn_reflns_av_R_equivalents 0.0269
_diffrn_reflns_av_sigmaI/netI 0.0300
_diffrn_reflns_limit_h_max 27
_diffrn_reflns_limit_h_min -27
_diffrn_reflns_limit_k_max 9
_diffrn_reflns_limit_k_min -6
_diffrn_reflns_limit_l_max 21
_diffrn_reflns_limit_l_min -21
_diffrn_reflns_number 15950
_diffrn_reflns_theta_full 26.00
_diffrn_reflns_theta_max 26.00
_diffrn_reflns_theta_min 2.43
_exptl_absorpt_coefficient_mu 0.085
_exptl_absorpt_correction_T_max 0.9765
_exptl_absorpt_correction_T_min 0.9715
_exptl_absorpt_correction_type multi-scan
_exptl_absorpt_process_details SADABS
_exptl_crystal_colour yellow
_exptl_crystal_density_diffrn 1.292
_exptl_crystal_density_method 'not measured'
_exptl_crystal_description needle
_exptl_crystal_F_000 1176
_exptl_crystal_size_max 0.34
_exptl_crystal_size_mid 0.32
_exptl_crystal_size_min 0.28
_refine_diff_density_max 0.540
_refine_diff_density_min -0.249
_refine_diff_density_rms 0.032
_refine_ls_extinction_coef 0.0054(7)
_refine_ls_extinction_expression Fc^*^=kFc[1+0.001xFc^2^\l^3^/sin(2\q)]^-1/4^
_refine_ls_extinction_method SHELXL
_refine_ls_goodness_of_fit_ref 1.030
_refine_ls_hydrogen_treatment mixed
_refine_ls_matrix_type full
_refine_ls_number_parameters 387
_refine_ls_number_reflns 5649
_refine_ls_number_restraints 1
_refine_ls_restrained_S_all 1.030
_refine_ls_R_factor_all 0.0728
_refine_ls_R_factor_gt 0.0450
_refine_ls_shift/su_max 0.000
_refine_ls_shift/su_mean 0.000
_refine_ls_structure_factor_coef Fsqd
_refine_ls_weighting_details 'calc w=1/[\s^2^(Fo^2^)+(0.0605P)^2^+0.3852P] where P=(Fo^2^+2Fc^2^)/3'
_refine_ls_weighting_scheme calc
_refine_ls_wR_factor_gt 0.1138
_refine_ls_wR_factor_ref 0.1302
_reflns_number_gt 3771
_reflns_number_total 5649
_reflns_threshold_expression >2sigma(I)
_cod_data_source_file c0dt00737d.txt
_cod_data_source_block ccdc-781633
_cod_depositor_comments
;
The following automatic conversions were performed:

'_symmetry_cell_setting' value 'Monoclinic' changed to 'monoclinic'
according to /home/saulius/struct/CIF-dictionaries/cif_core.dic
dictionary named 'cif_core.dic' version 2.4.2 from 2011-04-26.

Automatic conversion script
Id: cif_fix_values 1891 2012-01-12 08:04:46Z andrius 
;
_cod_original_cell_volume 2871.9(12)
_cod_original_sg_symbol_H-M P2(1)/c
_cod_database_code 7026815

loop_
_symmetry_equiv_pos_as_xyz
'x, y, z'
'-x, y+1/2, -z+1/2'
'-x, -y, -z'
'x, -y-1/2, z-1/2'

loop_
_atom_site_label
_atom_site_type_symbol
_atom_site_fract_x
_atom_site_fract_y
_atom_site_fract_z
_atom_site_U_iso_or_equiv
_atom_site_adp_type
_atom_site_occupancy
_atom_site_symmetry_multiplicity
_atom_site_calc_flag
_atom_site_refinement_flags
C1 C 0.62873(8) 0.1522(2) 0.49451(10) 0.0529(4) Uani 1 1 d .
C2 C 0.67026(9) 0.0295(3) 0.53522(13) 0.0677(5) Uani 1 1 d .
H2 H 0.7082 0.0115 0.5201 0.081 Uiso 1 1 calc R
C3 C 0.65450(10) -0.0616(3) 0.59619(13) 0.0712(6) Uani 1 1 d .
H3 H 0.6819 -0.1421 0.6229 0.085 Uiso 1 1 calc R
C4 C 0.59765(10) -0.0365(3) 0.61955(12) 0.0677(5) Uani 1 1 d .
H4 H 0.5882 -0.0978 0.6626 0.081 Uiso 1 1 calc R
C5 C 0.55595(9) 0.0769(3) 0.58000(11) 0.0629(5) Uani 1 1 d .
H5 H 0.5179 0.0915 0.5955 0.075 Uiso 1 1 calc R
C6 C 0.57056(8) 0.1714(2) 0.51592(10) 0.0516(4) Uani 1 1 d .
C7 C 0.60781(7) 0.3770(2) 0.40566(10) 0.0496(4) Uani 1 1 d .
C8 C 0.54467(8) 0.3740(2) 0.41630(10) 0.0495(4) Uani 1 1 d .
C9 C 0.49412(7) 0.4642(2) 0.36570(10) 0.0509(4) Uani 1 1 d .
C10 C 0.48683(8) 0.5480(3) 0.29297(11) 0.0645(5) Uani 1 1 d .
H10 H 0.5175 0.5681 0.2631 0.077 Uiso 1 1 calc R
C11 C 0.42534(8) 0.5965(3) 0.27266(11) 0.0651(5) Uani 1 1 d .
H11 H 0.4076 0.6550 0.2267 0.078 Uiso 1 1 calc R
C12 C 0.39541(8) 0.5429(2) 0.33228(10) 0.0519(4) Uani 1 1 d .
C13 C 0.33275(8) 0.5609(2) 0.34332(11) 0.0548(4) Uani 1 1 d .
H13 H 0.3046 0.6198 0.3057 0.066 Uiso 1 1 calc R
C14 C 0.25502(8) 0.5156(2) 0.41815(10) 0.0522(4) Uani 1 1 d .
C15 C 0.23839(8) 0.4123(2) 0.47766(11) 0.0580(5) Uani 1 1 d .
H15 H 0.2668 0.3343 0.5044 0.070 Uiso 1 1 calc R
C16 C 0.18119(9) 0.4232(3) 0.49767(11) 0.0640(5) Uani 1 1 d .
H16 H 0.1711 0.3525 0.5374 0.077 Uiso 1 1 calc R
C17 C 0.13831(8) 0.5389(3) 0.45895(12) 0.0632(5) Uani 1 1 d .
C18 C 0.15370(8) 0.6433(3) 0.40031(12) 0.0668(5) Uani 1 1 d .
H18 H 0.1252 0.7218 0.3741 0.080 Uiso 1 1 calc R
C19 C 0.21169(8) 0.6312(3) 0.38040(12) 0.0646(5) Uani 1 1 d .
H19 H 0.2217 0.7024 0.3408 0.078 Uiso 1 1 calc R
C20 C 0.04072(10) 0.6752(4) 0.45433(17) 0.1070(9) Uani 1 1 d .
H20A H 0.0606 0.7855 0.4630 0.161 Uiso 1 1 calc R
H20B H 0.0061 0.6716 0.4813 0.161 Uiso 1 1 calc R
H20C H 0.0269 0.6579 0.3983 0.161 Uiso 1 1 calc R
C21 C 0.63519(8) 0.5108(2) 0.36277(10) 0.0519(4) Uani 1 1 d .
C22 C 0.62411(8) 0.6858(2) 0.35415(11) 0.0617(5) Uani 1 1 d .
H22 H 0.5907 0.7449 0.3677 0.074 Uiso 1 1 calc R
C23 C 0.67168(8) 0.7575(3) 0.32176(11) 0.0649(5) Uani 1 1 d .
H23 H 0.6759 0.8733 0.3096 0.078 Uiso 1 1 calc R
C24 C 0.71159(8) 0.6263(3) 0.31069(10) 0.0579(5) Uani 1 1 d .
C25 C 0.76774(8) 0.6343(3) 0.28015(11) 0.0623(5) Uani 1 1 d .
H25 H 0.7790 0.7390 0.2603 0.075 Uiso 1 1 calc R
C26 C 0.85719(8) 0.5220(2) 0.24541(11) 0.0588(5) Uani 1 1 d .
C27 C 0.85953(9) 0.6130(3) 0.17589(12) 0.0683(5) Uani 1 1 d .
H27 H 0.8248 0.6712 0.1501 0.082 Uiso 1 1 calc R
C28 C 0.91298(10) 0.6176(3) 0.14507(13) 0.0738(6) Uani 1 1 d .
H28 H 0.9141 0.6780 0.0983 0.089 Uiso 1 1 calc R
C29 C 0.96522(9) 0.5327(3) 0.18336(14) 0.0676(5) Uani 1 1 d .
C30 C 0.96305(9) 0.4433(3) 0.25213(14) 0.0707(6) Uani 1 1 d .
H30 H 0.9980 0.3872 0.2786 0.085 Uiso 1 1 calc R
C31 C 0.90927(9) 0.4365(3) 0.28199(13) 0.0671(5) Uani 1 1 d .
H31 H 0.9080 0.3727 0.3279 0.081 Uiso 1 1 calc R
C32 C 1.07015(10) 0.4540(4) 0.1841(2) 0.1135(10) Uani 1 1 d .
H32A H 1.0837 0.4979 0.2369 0.170 Uiso 1 1 calc R
H32B H 1.1020 0.4703 0.1531 0.170 Uiso 1 1 calc R
H32C H 1.0611 0.3333 0.1868 0.170 Uiso 1 1 calc R
C33 C 0.79633(11) 0.1251(4) 0.40691(15) 0.0934(7) Uani 1 1 d .
H33A H 0.8398 0.1482 0.4170 0.140 Uiso 1 1 calc R
H33B H 0.7895 0.0048 0.4154 0.140 Uiso 1 1 calc R
H33C H 0.7767 0.1926 0.4424 0.140 Uiso 1 1 calc R
N1 N 0.64714(6) 0.25945(19) 0.44002(9) 0.0547(4) Uani 1 1 d .
N2 N 0.52794(6) 0.27781(19) 0.47280(8) 0.0538(4) Uani 1 1 d .
N3 N 0.43778(6) 0.46156(18) 0.38731(8) 0.0508(4) Uani 1 1 d .
H3A H 0.4300 0.4146 0.4301 0.061 Uiso 1 1 calc R
N4 N 0.31562(7) 0.49653(19) 0.40436(9) 0.0553(4) Uani 1 1 d .
N5 N 0.68825(6) 0.4777(2) 0.33608(8) 0.0542(4) Uani 1 1 d .
H5A H 0.7048 0.3774 0.3353 0.065 Uiso 1 1 calc R
N6 N 0.80325(7) 0.5047(2) 0.27871(9) 0.0629(4) Uani 1 1 d .
O1 O 0.08311(6) 0.5431(2) 0.48461(10) 0.0909(5) Uani 1 1 d .
O2 O 1.01581(7) 0.5444(2) 0.14737(11) 0.0895(5) Uani 1 1 d .
O3 O 0.77185(8) 0.1678(2) 0.32879(10) 0.0968(5) Uani 1 1 d D
H12 H 0.7880(16) 0.287(2) 0.320(2) 0.196(16) Uiso 1 1 d D

loop_
_atom_site_aniso_label
_atom_site_aniso_U_11
_atom_site_aniso_U_22
_atom_site_aniso_U_33
_atom_site_aniso_U_23
_atom_site_aniso_U_13
_atom_site_aniso_U_12
C1 0.0567(10) 0.0463(10) 0.0543(10) -0.0042(8) 0.0059(8) 0.0013(8)
C2 0.0688(13) 0.0584(12) 0.0767(14) 0.0068(11) 0.0152(10) 0.0120(10)
C3 0.0830(15) 0.0551(12) 0.0735(13) 0.0067(11) 0.0091(11) 0.0116(10)
C4 0.0866(15) 0.0560(12) 0.0606(12) 0.0028(10) 0.0138(11) -0.0029(11)
C5 0.0667(12) 0.0644(12) 0.0578(11) 0.0015(10) 0.0119(9) -0.0025(10)
C6 0.0551(10) 0.0473(10) 0.0503(10) -0.0048(8) 0.0035(8) -0.0022(8)
C7 0.0493(9) 0.0526(10) 0.0459(9) -0.0064(8) 0.0057(7) 0.0020(8)
C8 0.0501(10) 0.0525(10) 0.0449(9) -0.0063(8) 0.0059(7) 0.0006(8)
C9 0.0450(9) 0.0593(11) 0.0483(10) -0.0048(8) 0.0082(8) -0.0001(8)
C10 0.0510(11) 0.0874(15) 0.0552(11) 0.0076(10) 0.0097(8) -0.0013(10)
C11 0.0568(11) 0.0824(14) 0.0532(11) 0.0130(10) 0.0017(9) -0.0003(10)
C12 0.0488(10) 0.0543(10) 0.0499(10) -0.0028(8) 0.0014(8) 0.0018(8)
C13 0.0518(10) 0.0561(11) 0.0535(10) -0.0031(9) 0.0013(8) 0.0033(8)
C14 0.0520(10) 0.0535(10) 0.0499(10) -0.0046(8) 0.0062(8) 0.0018(8)
C15 0.0590(11) 0.0583(11) 0.0543(11) 0.0008(9) 0.0038(9) 0.0028(9)
C16 0.0671(13) 0.0673(13) 0.0579(11) 0.0081(10) 0.0120(10) -0.0035(10)
C17 0.0525(11) 0.0724(13) 0.0653(12) 0.0006(10) 0.0119(9) -0.0035(10)
C18 0.0546(11) 0.0758(13) 0.0704(13) 0.0139(11) 0.0118(9) 0.0124(10)
C19 0.0607(12) 0.0691(13) 0.0660(12) 0.0152(10) 0.0166(9) 0.0098(10)
C20 0.0624(14) 0.131(2) 0.134(2) 0.0284(19) 0.0329(14) 0.0214(15)
C21 0.0447(9) 0.0601(11) 0.0499(10) 0.0011(8) 0.0060(8) 0.0026(8)
C22 0.0532(10) 0.0604(12) 0.0712(12) 0.0064(10) 0.0106(9) 0.0073(9)
C23 0.0593(11) 0.0623(12) 0.0713(13) 0.0135(10) 0.0069(9) 0.0023(10)
C24 0.0496(10) 0.0698(13) 0.0533(10) 0.0077(9) 0.0066(8) -0.0011(9)
C25 0.0549(11) 0.0766(14) 0.0548(11) 0.0104(10) 0.0084(9) -0.0059(10)
C26 0.0514(10) 0.0636(12) 0.0623(11) 0.0028(10) 0.0123(9) -0.0058(9)
C27 0.0588(12) 0.0788(14) 0.0680(13) 0.0136(11) 0.0130(10) 0.0059(10)
C28 0.0735(14) 0.0750(14) 0.0774(14) 0.0162(12) 0.0252(11) 0.0007(11)
C29 0.0566(12) 0.0619(12) 0.0888(15) -0.0001(11) 0.0248(11) -0.0070(10)
C30 0.0550(12) 0.0667(13) 0.0903(16) 0.0087(12) 0.0122(11) 0.0020(10)
C31 0.0624(12) 0.0657(13) 0.0732(13) 0.0130(10) 0.0119(10) -0.0007(10)
C32 0.0580(14) 0.115(2) 0.175(3) 0.016(2) 0.0427(17) 0.0051(14)
C33 0.0834(16) 0.106(2) 0.0895(18) 0.0068(15) 0.0121(13) 0.0156(14)
N1 0.0520(8) 0.0537(9) 0.0580(9) -0.0009(8) 0.0089(7) 0.0042(7)
N2 0.0519(8) 0.0584(9) 0.0505(8) -0.0035(7) 0.0075(7) -0.0013(7)
N3 0.0510(8) 0.0545(9) 0.0467(8) -0.0016(7) 0.0082(6) 0.0021(7)
N4 0.0531(9) 0.0552(9) 0.0575(9) -0.0029(7) 0.0096(7) 0.0059(7)
N5 0.0496(8) 0.0591(9) 0.0538(9) 0.0012(7) 0.0092(7) 0.0032(7)
N6 0.0534(9) 0.0736(11) 0.0617(10) 0.0071(8) 0.0109(7) -0.0010(8)
O1 0.0603(9) 0.1102(13) 0.1082(12) 0.0276(10) 0.0314(8) 0.0076(8)
O2 0.0693(10) 0.0857(11) 0.1235(13) 0.0080(10) 0.0445(9) -0.0036(8)
O3 0.1139(13) 0.0904(13) 0.0804(11) -0.0066(10) 0.0018(9) -0.0088(10)

loop_
_atom_type_symbol
_atom_type_description
_atom_type_scat_dispersion_real
_atom_type_scat_dispersion_imag
_atom_type_scat_source
C C 0.0033 0.0016 'International Tables Vol C Tables 4.2.6.8 and 6.1.1.4'
H H 0.0000 0.0000 'International Tables Vol C Tables 4.2.6.8 and 6.1.1.4'
N N 0.0061 0.0033 'International Tables Vol C Tables 4.2.6.8 and 6.1.1.4'
O O 0.0106 0.0060 'International Tables Vol C Tables 4.2.6.8 and 6.1.1.4'

loop_
_geom_angle_atom_site_label_1
_geom_angle_atom_site_label_2
_geom_angle_atom_site_label_3
_geom_angle
N1 C1 C6 120.71(15)
N1 C1 C2 119.99(17)
C6 C1 C2 119.08(17)
C3 C2 C1 119.74(19)
C2 C3 C4 120.89(19)
C5 C4 C3 120.73(19)
C4 C5 C6 119.71(19)
N2 C6 C5 120.35(17)
N2 C6 C1 119.89(16)
C5 C6 C1 119.73(17)
N1 C7 C8 120.50(16)
N1 C7 C21 114.50(15)
C8 C7 C21 124.86(15)
N2 C8 C7 120.28(15)
N2 C8 C9 114.71(15)
C7 C8 C9 124.93(16)
N3 C9 C10 106.55(15)
N3 C9 C8 118.11(15)
C10 C9 C8 135.13(16)
C9 C10 C11 107.61(16)
C12 C11 C10 108.07(17)
N3 C12 C11 106.90(16)
N3 C12 C13 121.04(16)
C11 C12 C13 132.06(17)
N4 C13 C12 120.22(17)
C19 C14 C15 117.52(17)
C19 C14 N4 126.09(17)
C15 C14 N4 116.34(16)
C16 C15 C14 121.44(17)
C15 C16 C17 120.24(18)
O1 C17 C18 124.66(18)
O1 C17 C16 115.80(18)
C18 C17 C16 119.51(18)
C17 C18 C19 119.82(18)
C14 C19 C18 121.47(18)
N5 C21 C22 107.32(16)
N5 C21 C7 119.53(15)
C22 C21 C7 132.03(17)
C21 C22 C23 107.69(17)
C24 C23 C22 107.80(18)
N5 C24 C23 107.05(16)
N5 C24 C25 123.62(17)
C23 C24 C25 129.32(19)
N6 C25 C24 123.22(19)
C31 C26 C27 118.50(17)
C31 C26 N6 117.81(17)
C27 C26 N6 123.60(17)
C28 C27 C26 120.31(19)
C27 C28 C29 120.4(2)
O2 C29 C30 124.95(19)
O2 C29 C28 115.66(19)
C30 C29 C28 119.38(18)
C29 C30 C31 120.10(19)
C30 C31 C26 121.31(19)
C7 N1 C1 118.15(15)
C8 N2 C6 118.65(15)
C12 N3 C9 110.86(15)
C13 N4 C14 121.75(16)
C21 N5 C24 110.14(15)
C25 N6 C26 119.77(17)
C17 O1 C20 117.86(17)
C29 O2 C32 117.20(19)

loop_
_geom_bond_atom_site_label_1
_geom_bond_atom_site_label_2
_geom_bond_distance
C1 N1 1.362(2)
C1 C6 1.403(2)
C1 C2 1.414(3)
C2 C3 1.353(3)
C3 C4 1.396(3)
C4 C5 1.361(3)
C5 C6 1.401(3)
C6 N2 1.364(2)
C7 N1 1.321(2)
C7 C8 1.437(2)
C7 C21 1.461(2)
C8 N2 1.322(2)
C8 C9 1.461(2)
C9 N3 1.358(2)
C9 C10 1.384(3)
C10 C11 1.391(2)
C11 C12 1.372(3)
C12 N3 1.356(2)
C12 C13 1.435(2)
C13 N4 1.272(2)
C14 C19 1.383(2)
C14 C15 1.393(2)
C14 N4 1.406(2)
C15 C16 1.367(2)
C16 C17 1.383(3)
C17 O1 1.366(2)
C17 C18 1.376(3)
C18 C19 1.384(2)
C20 O1 1.421(3)
C21 N5 1.354(2)
C21 C22 1.382(2)
C22 C23 1.387(3)
C23 C24 1.380(3)
C24 N5 1.364(2)
C24 C25 1.428(2)
C25 N6 1.277(2)
C26 C31 1.376(3)
C26 C27 1.389(3)
C26 N6 1.414(2)
C27 C28 1.375(3)
C28 C29 1.386(3)
C29 O2 1.369(2)
C29 C30 1.371(3)
C30 C31 1.373(3)
C32 O2 1.433(3)
C33 O3 1.386(3)

loop_
_geom_hbond_atom_site_label_D
_geom_hbond_atom_site_label_H
_geom_hbond_atom_site_label_A
_geom_hbond_distance_DH
_geom_hbond_distance_HA
_geom_hbond_distance_DA
_geom_hbond_angle_DHA
O3 H12 N6 1.012(10) 1.881(14) 2.871(2) 165(3)

loop_
_geom_torsion_atom_site_label_1
_geom_torsion_atom_site_label_2
_geom_torsion_atom_site_label_3
_geom_torsion_atom_site_label_4
_geom_torsion
N1 C1 C2 C3 171.73(18)
C6 C1 C2 C3 -2.9(3)
C1 C2 C3 C4 0.1(3)
C2 C3 C4 C5 1.9(3)
C3 C4 C5 C6 -1.0(3)
C4 C5 C6 N2 176.14(17)
C4 C5 C6 C1 -1.9(3)
N1 C1 C6 N2 11.2(2)
C2 C1 C6 N2 -174.21(16)
N1 C1 C6 C5 -170.80(16)
C2 C1 C6 C5 3.8(3)
N1 C7 C8 N2 14.0(2)
C21 C7 C8 N2 -161.38(16)
N1 C7 C8 C9 -162.43(16)
C21 C7 C8 C9 22.1(3)
N2 C8 C9 N3 9.0(2)
C7 C8 C9 N3 -174.33(15)
N2 C8 C9 C10 -164.9(2)
C7 C8 C9 C10 11.7(3)
N3 C9 C10 C11 0.8(2)
C8 C9 C10 C11 175.19(19)
C9 C10 C11 C12 0.0(2)
C10 C11 C12 N3 -0.7(2)
C10 C11 C12 C13 178.60(19)
N3 C12 C13 N4 -1.8(3)
C11 C12 C13 N4 179.0(2)
C19 C14 C15 C16 0.7(3)
N4 C14 C15 C16 178.24(16)
C14 C15 C16 C17 -0.3(3)
C15 C16 C17 O1 -178.38(18)
C15 C16 C17 C18 -0.1(3)
O1 C17 C18 C19 178.31(19)
C16 C17 C18 C19 0.2(3)
C15 C14 C19 C18 -0.6(3)
N4 C14 C19 C18 -177.88(18)
C17 C18 C19 C14 0.1(3)
N1 C7 C21 N5 23.7(2)
C8 C7 C21 N5 -160.60(15)
N1 C7 C21 C22 -142.5(2)
C8 C7 C21 C22 33.1(3)
N5 C21 C22 C23 -0.1(2)
C7 C21 C22 C23 167.45(18)
C21 C22 C23 C24 0.0(2)
C22 C23 C24 N5 0.0(2)
C22 C23 C24 C25 -179.07(18)
N5 C24 C25 N6 -4.7(3)
C23 C24 C25 N6 174.23(19)
C31 C26 C27 C28 -0.4(3)
N6 C26 C27 C28 -177.00(19)
C26 C27 C28 C29 -0.5(3)
C27 C28 C29 O2 179.53(19)
C27 C28 C29 C30 0.3(3)
O2 C29 C30 C31 -178.30(19)
C28 C29 C30 C31 0.8(3)
C29 C30 C31 C26 -1.8(3)
C27 C26 C31 C30 1.5(3)
N6 C26 C31 C30 178.37(18)
C8 C7 N1 C1 -9.4(2)
C21 C7 N1 C1 166.44(15)
C6 C1 N1 C7 -2.7(2)
C2 C1 N1 C7 -177.28(16)
C7 C8 N2 C6 -5.4(2)
C9 C8 N2 C6 171.40(14)
C5 C6 N2 C8 175.37(16)
C1 C6 N2 C8 -6.6(2)
C11 C12 N3 C9 1.2(2)
C13 C12 N3 C9 -178.18(15)
C10 C9 N3 C12 -1.2(2)
C8 C9 N3 C12 -176.77(15)
C12 C13 N4 C14 178.31(15)
C19 C14 N4 C13 -14.9(3)
C15 C14 N4 C13 167.76(17)
C22 C21 N5 C24 0.1(2)
C7 C21 N5 C24 -169.28(15)
C23 C24 N5 C21 -0.1(2)
C25 C24 N5 C21 179.10(16)
C24 C25 N6 C26 178.21(17)
C31 C26 N6 C25 141.9(2)
C27 C26 N6 C25 -41.4(3)
C18 C17 O1 C20 -6.4(3)
C16 C17 O1 C20 171.7(2)
C30 C29 O2 C32 0.9(3)
C28 C29 O2 C32 -178.3(2)
